data_4505054
loop_
_publ_author_name
'Wang, Guo-Ming'
'Sun, Yan-Qiong'
'Yang, Guo-Yu'

_publ_section_title
;
 Syntheses and Structures of Two New Organically Templated Borogermanates
;
_journal_issue 1
_journal_name_full 'Crystal Growth &amp; Design'
_journal_page_first 313
_journal_paper_doi 10.1021/cg049872t
_journal_volume 5
_journal_year 2005
_chemical_formula_sum 'C10 H31 B2 Ge3 N4 O12.5'
_chemical_formula_weight 646.78
_chemical_name_systematic
; 
 ? 
;
_space_group_IT_number 60
_symmetry_cell_setting orthorhombic
_symmetry_space_group_name_Hall '-P 2n 2ab'
_symmetry_space_group_name_H-M 'P b c n'
_atom_sites_solution_hydrogens geom
_atom_sites_solution_primary direct
_atom_sites_solution_secondary difmap
_audit_creation_method SHELXL-97
_cell_angle_alpha 90.00
_cell_angle_beta 90.00
_cell_angle_gamma 90.00
_cell_formula_units_Z 4
_cell_length_a 6.8736(2)
_cell_length_b 11.7423(3)
_cell_length_c 27.6476(2)
_cell_measurement_reflns_used 4480
_cell_measurement_temperature 293(2)
_cell_measurement_theta_max 25.0264
_cell_measurement_theta_min 0.7364
_cell_volume 2231.49(9)
_computing_cell_refinement 'CrystalClear (Rigaku Corp., 2000)'
_computing_data_collection 'CrystalClear (Rigaku Corp., 2000)'
_computing_data_reduction 'CrystalClear (Rigaku Corp., 2000)'
_computing_structure_refinement 'SHELXL-97 (Sheldrick, 1997)'
_computing_structure_solution 'SHELXS-97 (Sheldrick, 1990)'
_diffrn_ambient_temperature 293(2)
_diffrn_measured_fraction_theta_full 0.989
_diffrn_measured_fraction_theta_max 0.989
_diffrn_radiation_monochromator graphite
_diffrn_radiation_source 'fine-focus sealed tube'
_diffrn_radiation_type MoK\a
_diffrn_radiation_wavelength 0.71073
_diffrn_reflns_av_R_equivalents 0.0441
_diffrn_reflns_av_sigmaI/netI 0.0299
_diffrn_reflns_limit_h_max 8
_diffrn_reflns_limit_h_min -8
_diffrn_reflns_limit_k_max 13
_diffrn_reflns_limit_k_min -13
_diffrn_reflns_limit_l_max 24
_diffrn_reflns_limit_l_min -32
_diffrn_reflns_number 9952
_diffrn_reflns_theta_full 25.03
_diffrn_reflns_theta_max 25.03
_diffrn_reflns_theta_min 3.31
_exptl_absorpt_coefficient_mu 4.082
_exptl_absorpt_correction_T_max 1.0000
_exptl_absorpt_correction_T_min 0.6194
_exptl_crystal_colour Colorless
_exptl_crystal_density_diffrn 1.925
_exptl_crystal_density_method 'not measured'
_exptl_crystal_description Prism
_exptl_crystal_F_000 1300
_exptl_crystal_size_max 0.2000
_exptl_crystal_size_mid 0.2000
_exptl_crystal_size_min 0.2000
_refine_diff_density_max 0.699
_refine_diff_density_min -0.672
_refine_diff_density_rms 0.103
_refine_ls_extinction_method none
_refine_ls_goodness_of_fit_ref 1.130
_refine_ls_hydrogen_treatment mixed
_refine_ls_matrix_type full
_refine_ls_number_parameters 189
_refine_ls_number_reflns 1950
_refine_ls_number_restraints 0
_refine_ls_restrained_S_all 1.130
_refine_ls_R_factor_all 0.0380
_refine_ls_R_factor_gt 0.0357
_refine_ls_shift/su_max 0.000
_refine_ls_shift/su_mean 0.000
_refine_ls_structure_factor_coef Fsqd
_refine_ls_weighting_details 'calc w=1/[\s^2^(Fo^2^)+(0.0323P)^2^+7.3099P] where P=(Fo^2^+2Fc^2^)/3'
_refine_ls_weighting_scheme calc
_refine_ls_wR_factor_gt 0.0856
_refine_ls_wR_factor_ref 0.0871
_reflns_number_gt 1854
_reflns_number_total 1950
_reflns_threshold_expression >2sigma(I)
_cod_data_source_file cg049872tsi20040404_085650.cif
_cod_data_source_block BGe-BAPPZ
_cod_original_sg_symbol_H-M Pbcn
_cod_original_formula_sum 'C10 H31 B2 Ge3 N4 O12.50'
_cod_database_code 4505054

loop_
_symmetry_equiv_pos_as_xyz
'x, y, z'
'-x+1/2, -y+1/2, z+1/2'
'-x, y, -z+1/2'
'x+1/2, -y+1/2, -z'
'-x, -y, -z'
'x-1/2, y-1/2, -z-1/2'
'x, -y, z-1/2'
'-x-1/2, y-1/2, z'

loop_
_atom_site_label
_atom_site_type_symbol
_atom_site_fract_x
_atom_site_fract_y
_atom_site_fract_z
_atom_site_U_iso_or_equiv
_atom_site_adp_type
_atom_site_occupancy
_atom_site_symmetry_multiplicity
_atom_site_calc_flag
_atom_site_refinement_flags
Ge1 Ge 0.22578(6) 0.55577(3) 0.241221(15) 0.01567(16) Uani 1 1 d .
Ge2 Ge 0.0000 0.32665(5) 0.2500 0.01458(17) Uani 1 2 d S
B B 0.5352(6) 0.6412(4) 0.18542(18) 0.0186(9) Uani 1 1 d .
O1 O 0.5665(4) 0.6424(2) 0.13560(9) 0.0165(6) Uani 1 1 d .
H1A H 0.6836 0.6460 0.1302 0.025 Uiso 1 1 calc R
OW1 O -1.093(3) 0.2373(16) 0.0442(6) 0.065(5) Uani 0.25 1 d P
O2 O 0.3257(4) 0.6349(2) 0.19485(10) 0.0213(6) Uani 1 1 d .
OW2 O -1.0353(9) 0.5770(6) 0.1232(3) 0.0411(18) Uani 0.50 1 d P
O3 O 0.0000 0.6225(3) 0.2500 0.0218(9) Uani 1 2 d S
O4 O 0.3624(4) 0.5424(2) 0.29344(10) 0.0226(6) Uani 1 1 d .
O5 O 0.1787(4) 0.4143(2) 0.22322(10) 0.0206(6) Uani 1 1 d .
O6 O 0.1185(4) 0.2477(2) 0.29397(10) 0.0201(6) Uani 1 1 d .
C1 C -0.8283(12) 0.5663(7) -0.0003(3) 0.0472(19) Uiso 0.70 1 d P
C1' C -0.830(3) 0.4556(15) -0.0256(7) 0.043(4) Uiso 0.30 1 d P
C2 C -0.9750(12) 0.3877(8) 0.0187(3) 0.0473(19) Uiso 0.70 1 d P
C2' C -0.968(3) 0.5295(17) 0.0485(7) 0.043(4) Uiso 0.30 1 d P
C3 C -0.6693(8) 0.4354(7) 0.0542(2) 0.0487(15) Uani 1 1 d .
H2 H -0.576(10) 0.502(6) 0.053(2) 0.07(2) Uiso 1 1 d .
H1 H -0.596(9) 0.390(5) 0.033(2) 0.055(18) Uiso 1 1 d .
C4 C -0.6842(8) 0.3738(6) 0.1019(2) 0.0415(14) Uani 1 1 d .
H3 H -0.748(10) 0.417(7) 0.123(3) 0.08(2) Uiso 1 1 d .
H4 H -0.726(11) 0.301(7) 0.096(3) 0.09(3) Uiso 1 1 d .
C5 C -0.4842(7) 0.3502(5) 0.12198(17) 0.0346(12) Uani 1 1 d .
H5 H -0.414(8) 0.428(5) 0.1262(19) 0.041(15) Uiso 1 1 d .
H6 H -0.403(9) 0.296(5) 0.104(2) 0.054(17) Uiso 1 1 d .
N1 N -0.8614(7) 0.4698(6) 0.03544(19) 0.0654(17) Uani 1 1 d .
N2 N -0.4953(7) 0.2977(5) 0.17011(16) 0.0315(10) Uani 1 1 d .
H8 H -0.574(10) 0.338(6) 0.190(2) 0.07(2) Uiso 1 1 d .
H9 H -0.374(10) 0.288(5) 0.184(2) 0.063(19) Uiso 1 1 d .
H7 H -0.548(13) 0.243(9) 0.165(3) 0.11(4) Uiso 1 1 d .

loop_
_atom_site_aniso_label
_atom_site_aniso_U_11
_atom_site_aniso_U_22
_atom_site_aniso_U_33
_atom_site_aniso_U_23
_atom_site_aniso_U_13
_atom_site_aniso_U_12
Ge1 0.0108(2) 0.0105(2) 0.0256(3) 0.00182(15) -0.00057(16) -0.00094(16)
Ge2 0.0098(3) 0.0095(3) 0.0245(3) 0.000 -0.0021(2) 0.000
B 0.009(2) 0.011(2) 0.036(3) -0.0001(18) -0.0022(18) -0.0006(17)
O1 0.0144(13) 0.0188(14) 0.0164(13) -0.0018(10) 0.0025(11) 0.0005(12)
OW1 0.084(13) 0.074(12) 0.037(8) 0.004(8) -0.011(9) -0.012(11)
O2 0.0168(14) 0.0201(16) 0.0269(15) 0.0064(12) 0.0001(12) -0.0016(12)
OW2 0.025(3) 0.047(4) 0.051(4) -0.027(3) 0.005(3) 0.007(3)
O3 0.0119(19) 0.013(2) 0.041(2) 0.000 0.0027(17) 0.000
O4 0.0236(15) 0.0143(15) 0.0299(15) 0.0039(12) -0.0069(12) -0.0048(12)
O5 0.0169(13) 0.0113(14) 0.0337(16) -0.0007(12) 0.0035(12) -0.0028(11)
O6 0.0150(14) 0.0160(14) 0.0294(15) 0.0041(11) -0.0084(11) -0.0023(11)
C3 0.027(3) 0.075(5) 0.044(3) 0.017(3) -0.006(2) 0.010(3)
C4 0.030(3) 0.057(4) 0.038(3) 0.013(3) -0.007(2) 0.009(3)
C5 0.031(3) 0.048(3) 0.025(2) 0.005(2) -0.004(2) 0.007(2)
N1 0.030(2) 0.117(5) 0.049(3) 0.041(3) -0.008(2) 0.004(3)
N2 0.025(2) 0.035(3) 0.035(2) 0.0068(19) -0.0063(18) 0.007(2)

loop_
_atom_type_symbol
_atom_type_description
_atom_type_scat_dispersion_real
_atom_type_scat_dispersion_imag
_atom_type_scat_source
C C 0.0033 0.0016 'International Tables Vol C Tables 4.2.6.8 and 6.1.1.4'
H H 0.0000 0.0000 'International Tables Vol C Tables 4.2.6.8 and 6.1.1.4'
B B 0.0013 0.0007 'International Tables Vol C Tables 4.2.6.8 and 6.1.1.4'
N N 0.0061 0.0033 'International Tables Vol C Tables 4.2.6.8 and 6.1.1.4'
O O 0.0106 0.0060 'International Tables Vol C Tables 4.2.6.8 and 6.1.1.4'
Ge Ge 0.1547 1.8001 'International Tables Vol C Tables 4.2.6.8 and 6.1.1.4'

loop_
_geom_angle_atom_site_label_1
_geom_angle_atom_site_label_2
_geom_angle_atom_site_label_3
_geom_angle
_geom_angle_site_symmetry_1
_geom_angle_site_symmetry_3
O2 Ge1 O4 116.91(13) . .
O2 Ge1 O3 102.36(12) . .
O4 Ge1 O3 113.90(10) . .
O2 Ge1 O5 111.75(13) . .
O4 Ge1 O5 104.48(13) . .
O3 Ge1 O5 107.29(14) . .
O6 Ge2 O6 115.27(18) 3 .
O6 Ge2 O5 106.21(13) 3 3
O6 Ge2 O5 110.18(13) . 3
O6 Ge2 O5 110.18(13) 3 .
O6 Ge2 O5 106.21(13) . .
O5 Ge2 O5 108.67(18) 3 .
O1 B O2 109.1(3) . .
O1 B O4 109.0(3) . 3_655
O2 B O4 111.0(3) . 3_655
O1 B O6 108.1(3) . 6_666
O2 B O6 110.6(3) . 6_666
O4 B O6 109.0(3) 3_655 6_666
B O1 H1A 109.5 . .
B O2 Ge1 123.4(3) . .
Ge1 O3 Ge1 127.0(2) 3 .
B O4 Ge1 121.2(2) 3_655 .
Ge1 O5 Ge2 123.94(16) . .
B O6 Ge2 122.5(2) 6_556 .
C1' C1 N1 69.6(8) . .
C1' C1 C2 98.4(9) . 5_365
N1 C1 C2 110.1(6) . 5_365
C1' C1 C2' 98.5(11) . .
N1 C1 C2' 38.3(7) . .
C2 C1 C2' 81.7(9) 5_365 .
C1 C1' C2' 95.8(13) . 5_365
C1 C1' N1 56.4(7) . .
C2' C1' N1 106.3(13) 5_365 .
C1 C1' C2 94.1(11) . .
C2' C1' C2 80.0(11) 5_365 .
N1 C1' C2 44.7(6) . .
N1 C2 C1 112.2(7) . 5_365
N1 C2 C1' 65.3(7) . .
C1 C2 C1' 96.2(8) 5_365 .
N1 C2 C2' 34.7(6) . .
C1 C2 C2' 81.7(8) 5_365 .
C1' C2 C2' 83.7(9) . .
N1 C2' C1' 123.5(17) . 5_365
N1 C2' C1 61.1(10) . .
C1' C2' C1 98.9(13) 5_365 .
N1 C2' C2 44.4(8) . .
C1' C2' C2 84.0(11) 5_365 .
C1 C2' C2 83.7(9) . .
N1 C3 C4 112.2(5) . .
N1 C3 H2 110(4) . .
C4 C3 H2 116(4) . .
N1 C3 H1 114(4) . .
C4 C3 H1 109(4) . .
H2 C3 H1 95(5) . .
C3 C4 C5 110.4(5) . .
C3 C4 H3 109(5) . .
C5 C4 H3 109(5) . .
C3 C4 H4 108(5) . .
C5 C4 H4 101(5) . .
H3 C4 H4 120(7) . .
N2 C5 C4 111.3(4) . .
N2 C5 H5 107(3) . .
C4 C5 H5 108(3) . .
N2 C5 H6 102(3) . .
C4 C5 H6 117(4) . .
H5 C5 H6 111(4) . .
C2' N1 C2 100.9(11) . .
C2' N1 C3 132.1(12) . .
C2 N1 C3 116.8(7) . .
C2' N1 C1 80.6(11) . .
C2 N1 C1 113.8(6) . .
C3 N1 C1 107.4(5) . .
C2' N1 C1' 118.8(12) . .
C2 N1 C1' 70.1(8) . .
C3 N1 C1' 101.9(8) . .
C1 N1 C1' 54.0(7) . .
C5 N2 H8 111(4) . .
C5 N2 H9 112(4) . .
H8 N2 H9 111(6) . .
C5 N2 H7 102(7) . .
H8 N2 H7 106(8) . .
H9 N2 H7 114(8) . .

loop_
_geom_bond_atom_site_label_1
_geom_bond_atom_site_label_2
_geom_bond_distance
_geom_bond_site_symmetry_2
Ge1 O2 1.726(3) .
Ge1 O4 1.730(3) .
Ge1 O3 1.7554(18) .
Ge1 O5 1.764(3) .
Ge2 O6 1.733(3) 3
Ge2 O6 1.733(3) .
Ge2 O5 1.765(3) 3
Ge2 O5 1.765(3) .
B O1 1.394(5) .
B O2 1.466(5) .
B O4 1.477(5) 3_655
B O6 1.488(5) 6_666
O1 H1A 0.8200 .
O3 Ge1 1.7554(18) 3
O4 B 1.477(5) 3_655
O6 B 1.488(5) 6_556
C1 C1' 1.48(2) .
C1 N1 1.520(9) .
C1 C2 1.542(11) 5_365
C1 C2' 1.71(2) .
C1' C2' 1.54(3) 5_365
C1' N1 1.711(19) .
C1' C2 1.77(2) .
C2 N1 1.324(10) .
C2 C1 1.542(11) 5_365
C2 C2' 1.86(2) .
C2' N1 1.08(2) .
C2' C1' 1.54(3) 5_365
C3 N1 1.474(7) .
C3 C4 1.508(7) .
C3 H2 1.01(7) .
C3 H1 0.94(6) .
C4 C5 1.508(7) .
C4 H3 0.88(8) .
C4 H4 0.92(8) .
C5 N2 1.468(6) .
C5 H5 1.05(6) .
C5 H6 0.98(6) .
N2 H8 0.91(7) .
N2 H9 0.92(7) .
N2 H7 0.75(10) .

loop_
_geom_hbond_atom_site_label_D
_geom_hbond_atom_site_label_H
_geom_hbond_atom_site_label_A
_geom_hbond_distance_DH
_geom_hbond_distance_HA
_geom_hbond_distance_DA
_geom_hbond_angle_DHA
_geom_hbond_site_symmetry_A
O1 H1A OW2 0.82 2.10 2.864(7) 154.0 1_755
N2 H8 O5 0.91(7) 2.13(8) 3.008(5) 164(6) 1_455
N2 H9 O6 0.92(7) 1.92(7) 2.835(5) 171(6) 3
N2 H7 OW2 0.75(10) 2.34(11) 2.906(9) 134(9) 8_455
N2 H7 O2 0.75(10) 2.44(10) 3.046(6) 139(9) 8
